data_4317776
loop_
_publ_author_name
'Andrew D. Burrows'
'Mary F. Mahon'
'Mark T. Palmer'
'Maurizio Varrone'

_publ_section_title
;
 Selective Cleavage of P-N Bonds and the Conversion of RhodiumN-Pyrrolyl
 Phosphine Complexes into Diphosphoxane-Bridged Dimers
;
_journal_name_full 'Inorganic Chemistry'
_journal_page_first 1695
_journal_page_last 1697
_journal_paper_doi 10.1021/ic0108989
_journal_volume 41
_journal_year 2002
_chemical_formula_sum 'C25.5 H21 Cl2 O P2 Rh'
_chemical_formula_weight 579.17
_space_group_IT_number 14
_symmetry_cell_setting monoclinic
_symmetry_space_group_name_Hall '-P 2yn'
_symmetry_space_group_name_H-M 'P 1 21/n 1'
_atom_sites_solution_hydrogens geom
_atom_sites_solution_primary direct
_atom_sites_solution_secondary difmap
_audit_creation_method SHELXL-97
_cell_angle_alpha 90.00
_cell_angle_beta 92.93(2)
_cell_angle_gamma 90.00
_cell_formula_units_Z 4
_cell_length_a 14.394(2)
_cell_length_b 9.683(2)
_cell_length_c 17.287(3)
_cell_measurement_temperature 293(2)
_cell_volume 2406.3(7)
_computing_structure_refinement 'SHELXL-97 (Sheldrick, 1997)'
_computing_structure_solution 'SHELXS-97 (Sheldrick, 1990)'
_diffrn_ambient_temperature 293(2)
_diffrn_measured_fraction_theta_full 0.998
_diffrn_measured_fraction_theta_max 0.998
_diffrn_measurement_device_type 'Enraf-Nonius CAD4 diffractometer'
_diffrn_measurement_method 'scintillation counter'
_diffrn_radiation_monochromator graphite
_diffrn_radiation_source 'fine-focus sealed tube'
_diffrn_radiation_type MoK\a
_diffrn_radiation_wavelength 0.71069
_diffrn_reflns_av_R_equivalents 0.0167
_diffrn_reflns_av_sigmaI/netI 0.0515
_diffrn_reflns_limit_h_max 17
_diffrn_reflns_limit_h_min 0
_diffrn_reflns_limit_k_max 11
_diffrn_reflns_limit_k_min 0
_diffrn_reflns_limit_l_max 20
_diffrn_reflns_limit_l_min -20
_diffrn_reflns_number 4536
_diffrn_reflns_theta_full 24.97
_diffrn_reflns_theta_max 24.97
_diffrn_reflns_theta_min 2.36
_exptl_absorpt_coefficient_mu 1.081
_exptl_absorpt_correction_type none
_exptl_crystal_density_diffrn 1.599
_exptl_crystal_density_method 'not measured'
_exptl_crystal_F_000 1164
_exptl_crystal_size_max 0.2
_exptl_crystal_size_mid 0.2
_exptl_crystal_size_min 0.15
_refine_diff_density_max 1.451
_refine_diff_density_min -2.003
_refine_diff_density_rms 0.132
_refine_ls_extinction_coef none
_refine_ls_extinction_method SHELXL
_refine_ls_goodness_of_fit_ref 0.870
_refine_ls_hydrogen_treatment mixed
_refine_ls_matrix_type full
_refine_ls_number_parameters 312
_refine_ls_number_reflns 4227
_refine_ls_number_restraints 0
_refine_ls_restrained_S_all 0.870
_refine_ls_R_factor_all 0.0680
_refine_ls_R_factor_gt 0.0475
_refine_ls_shift/su_max 2.272
_refine_ls_shift/su_mean 0.007
_refine_ls_structure_factor_coef Fsqd
_refine_ls_weighting_details 'calc w=1/[\s^2^(Fo^2^)+(0.0952P)^2^+2.2197P] where P=(Fo^2^+2Fc^2^)/3'
_refine_ls_weighting_scheme calc
_refine_ls_wR_factor_gt 0.1165
_refine_ls_wR_factor_ref 0.1264
_reflns_number_gt 3181
_reflns_number_total 4227
_reflns_threshold_expression >2sigma(I)
_cod_data_source_file ic0108989_1.cif
_cod_data_source_block compound4
_cod_depositor_comments
;
The following automatic conversions were performed:

'_symmetry_cell_setting' value 'Monoclinic' changed to 'monoclinic'
according to the built-in table from CIF Core dictionary named
'cif_core.dic' version 2.4.1 from 2010-06-29.

Automatic conversion script
Id: cif_fix_values 1646 2011-03-28 12:23:43Z adriana 

The following automatic conversions were performed:

data name '_atom_site_symetry_multiplicity' was replaced with
'_atom_site_symmetry_multiplicity' as specified in the replacement
file 'data/replacement-values/replacement_tags.lst'.

Automatic conversion script
Id: cif_correct_tags 9268 2022-04-12 08:56:07Z antanas 
;
_cod_original_formula_sum 'C25.50 H21 Cl2 O P2 Rh'
_cod_database_code 4317776

loop_
_symmetry_equiv_pos_as_xyz
'x, y, z'
'-x+1/2, y+1/2, -z+1/2'
'-x, -y, -z'
'x-1/2, -y-1/2, z-1/2'

loop_
_atom_site_label
_atom_site_type_symbol
_atom_site_fract_x
_atom_site_fract_y
_atom_site_fract_z
_atom_site_U_iso_or_equiv
_atom_site_adp_type
_atom_site_occupancy
_atom_site_symmetry_multiplicity
_atom_site_calc_flag
_atom_site_refinement_flags
_atom_site_disorder_assembly
_atom_site_disorder_group
Rh1 Rh 0.58958(2) 0.00714(4) 0.04012(2) 0.01453(15) Uani 1 1 d . . .
P1 P 0.65006(8) 0.12700(12) -0.05995(7) 0.0136(3) Uani 1 1 d . . .
P2 P 0.46897(8) 0.10531(13) -0.14413(7) 0.0150(3) Uani 1 1 d . . .
Cl1 Cl 0.7349(3) -0.1021(3) 0.06375(17) 0.0206(6) Uani 0.50 1 d P . .
Cl2 Cl 0.4902(2) 0.2115(4) 0.05565(18) 0.0246(6) Uani 0.50 1 d P . .
Cl3 Cl 1.0205(3) 0.1920(6) 0.0632(3) 0.0729(13) Uani 0.50 1 d P . .
Cl4 Cl 0.9761(5) -0.0524(7) -0.0318(4) 0.0912(19) Uani 0.50 1 d P . .
O1 O 0.7673(7) -0.1385(11) 0.0705(6) 0.029(3) Uiso 0.50 1 d P . .
O2 O 0.4821(7) 0.2609(12) 0.0752(6) 0.035(3) Uiso 0.50 1 d P . .
O3 O 0.5708(2) 0.1794(3) -0.12453(18) 0.0173(7) Uani 1 1 d . . .
C1 C 0.7051(3) 0.2900(5) -0.0331(3) 0.0153(10) Uani 1 1 d . . .
C2 C 0.7879(4) 0.2856(5) 0.0111(3) 0.0212(11) Uani 1 1 d . . .
H2 H 0.8142 0.2007 0.0245 0.025 Uiso 1 1 calc R . .
C3 C 0.8321(4) 0.4065(6) 0.0357(3) 0.0278(12) Uani 1 1 d . . .
H3 H 0.8881 0.4025 0.0649 0.033 Uiso 1 1 calc R . .
C4 C 0.7920(4) 0.5342(6) 0.0165(3) 0.0301(13) Uani 1 1 d . . .
H4 H 0.8203 0.6156 0.0338 0.036 Uiso 1 1 calc R . .
C5 C 0.7096(4) 0.5385(5) -0.0287(3) 0.0269(12) Uani 1 1 d . . .
H5 H 0.6837 0.6235 -0.0427 0.032 Uiso 1 1 calc R . .
C6 C 0.6648(4) 0.4169(5) -0.0535(3) 0.0225(11) Uani 1 1 d . . .
H6 H 0.6091 0.4205 -0.0832 0.027 Uiso 1 1 calc R . .
C7 C 0.7324(3) 0.0454(5) -0.1216(3) 0.0177(10) Uani 1 1 d . . .
C8 C 0.7914(4) 0.1228(6) -0.1654(3) 0.0245(12) Uani 1 1 d . . .
H8 H 0.7933 0.2183 -0.1600 0.029 Uiso 1 1 calc R . .
C9 C 0.8472(4) 0.0584(7) -0.2167(3) 0.0359(14) Uani 1 1 d . . .
H9 H 0.8862 0.1110 -0.2463 0.043 Uiso 1 1 calc R . .
C10 C 0.8460(5) -0.0840(6) -0.2249(4) 0.0405(16) Uani 1 1 d . . .
H10 H 0.8838 -0.1271 -0.2596 0.049 Uiso 1 1 calc R . .
C11 C 0.7871(4) -0.1616(6) -0.1804(4) 0.0372(15) Uani 1 1 d . . .
H11 H 0.7865 -0.2573 -0.1850 0.045 Uiso 1 1 calc R . .
C12 C 0.7299(4) -0.0985(5) -0.1296(3) 0.0272(12) Uani 1 1 d . . .
H12 H 0.6899 -0.1509 -0.1009 0.033 Uiso 1 1 calc R . .
C13 C 0.4110(3) 0.2578(5) -0.1834(3) 0.0185(10) Uani 1 1 d . . .
C14 C 0.4060(3) 0.3743(5) -0.1376(3) 0.0220(11) Uani 1 1 d . . .
H14 H 0.4313 0.3721 -0.0870 0.026 Uiso 1 1 calc R . .
C15 C 0.3637(4) 0.4948(6) -0.1656(3) 0.0292(12) Uani 1 1 d . . .
H15 H 0.3628 0.5737 -0.1349 0.035 Uiso 1 1 calc R . .
C16 C 0.3230(4) 0.4951(6) -0.2401(3) 0.0315(13) Uani 1 1 d . . .
H16 H 0.2936 0.5745 -0.2594 0.038 Uiso 1 1 calc R . .
C17 C 0.3257(4) 0.3791(6) -0.2856(3) 0.0311(13) Uani 1 1 d . . .
H17 H 0.2983 0.3808 -0.3355 0.037 Uiso 1 1 calc R . .
C18 C 0.3684(4) 0.2601(6) -0.2582(3) 0.0250(12) Uani 1 1 d . . .
H18 H 0.3690 0.1816 -0.2891 0.030 Uiso 1 1 calc R . .
C19 C 0.4893(3) 0.0012(5) -0.2281(3) 0.0184(10) Uani 1 1 d . . .
C20 C 0.5586(4) 0.0342(6) -0.2775(3) 0.0280(13) Uani 1 1 d . . .
H20 H 0.5980 0.1081 -0.2655 0.034 Uiso 1 1 calc R . .
C21 C 0.5703(4) -0.0406(7) -0.3441(3) 0.0329(14) Uani 1 1 d . . .
H21 H 0.6180 -0.0181 -0.3762 0.040 Uiso 1 1 calc R . .
C22 C 0.5111(4) -0.1490(6) -0.3631(3) 0.0309(13) Uani 1 1 d . . .
H22 H 0.5178 -0.1983 -0.4086 0.037 Uiso 1 1 calc R . .
C23 C 0.4423(4) -0.1835(6) -0.3144(3) 0.0328(14) Uani 1 1 d . . .
H23 H 0.4024 -0.2564 -0.3274 0.039 Uiso 1 1 calc R . .
C24 C 0.4314(4) -0.1113(6) -0.2463(3) 0.0273(12) Uani 1 1 d . . .
H24 H 0.3860 -0.1375 -0.2128 0.033 Uiso 1 1 calc R . .
C25 C 0.9962(16) 0.017(2) 0.0525(13) 0.058(6) Uiso 0.50 1 d P . .
C26 C 0.6990(10) -0.0863(16) 0.0571(8) 0.020(4) Uiso 0.50 1 d P . .
C27 C 0.5144(10) 0.1571(17) 0.0552(8) 0.028(4) Uiso 0.50 1 d P . .

loop_
_atom_site_aniso_label
_atom_site_aniso_U_11
_atom_site_aniso_U_22
_atom_site_aniso_U_33
_atom_site_aniso_U_23
_atom_site_aniso_U_13
_atom_site_aniso_U_12
Rh1 0.0170(2) 0.0106(2) 0.0164(2) 0.00406(15) 0.00387(14) 0.00047(16)
P1 0.0189(6) 0.0069(6) 0.0155(6) 0.0012(5) 0.0041(5) -0.0018(5)
P2 0.0187(6) 0.0119(6) 0.0145(6) 0.0032(5) 0.0020(5) -0.0009(5)
Cl1 0.0183(19) 0.0195(16) 0.0239(15) 0.0066(11) 0.0007(14) 0.0024(16)
Cl2 0.0294(17) 0.0200(18) 0.0252(16) 0.0028(14) 0.0103(12) 0.0049(15)
Cl3 0.063(3) 0.087(3) 0.067(3) 0.012(2) -0.012(2) 0.022(2)
Cl4 0.105(5) 0.084(4) 0.081(4) 0.005(3) -0.035(4) -0.011(4)
O3 0.0194(17) 0.0136(17) 0.0190(17) 0.0024(14) 0.0012(14) -0.0026(14)
C1 0.024(3) 0.009(2) 0.014(2) -0.0012(18) 0.0056(19) -0.005(2)
C2 0.028(3) 0.016(3) 0.020(2) 0.002(2) 0.004(2) -0.002(2)
C3 0.031(3) 0.030(3) 0.022(3) -0.005(2) 0.002(2) -0.008(3)
C4 0.042(3) 0.020(3) 0.029(3) -0.008(2) 0.012(3) -0.013(3)
C5 0.037(3) 0.008(2) 0.037(3) -0.004(2) 0.011(3) 0.000(2)
C6 0.024(3) 0.019(3) 0.026(3) 0.001(2) 0.006(2) 0.003(2)
C7 0.023(3) 0.011(2) 0.020(2) -0.003(2) 0.008(2) -0.001(2)
C8 0.034(3) 0.013(3) 0.027(3) -0.001(2) 0.013(2) -0.002(2)
C9 0.043(4) 0.029(3) 0.039(3) -0.003(3) 0.024(3) -0.003(3)
C10 0.055(4) 0.030(3) 0.039(3) -0.013(3) 0.029(3) 0.004(3)
C11 0.056(4) 0.013(3) 0.044(3) -0.010(3) 0.016(3) 0.002(3)
C12 0.037(3) 0.014(3) 0.031(3) -0.006(2) 0.011(2) -0.003(2)
C13 0.021(2) 0.016(3) 0.018(2) 0.007(2) 0.006(2) -0.006(2)
C14 0.027(3) 0.019(3) 0.020(2) 0.002(2) 0.006(2) 0.001(2)
C15 0.031(3) 0.020(3) 0.037(3) -0.001(2) 0.007(2) 0.003(2)
C16 0.035(3) 0.021(3) 0.039(3) 0.012(3) 0.009(3) 0.012(3)
C17 0.037(3) 0.035(3) 0.022(3) 0.009(3) -0.003(2) 0.009(3)
C18 0.031(3) 0.020(3) 0.024(3) 0.006(2) 0.001(2) 0.001(2)
C19 0.022(2) 0.013(2) 0.020(2) 0.001(2) 0.0019(19) 0.004(2)
C20 0.031(3) 0.025(3) 0.029(3) -0.003(2) 0.008(2) -0.009(2)
C21 0.034(3) 0.042(4) 0.023(3) -0.006(3) 0.007(2) -0.004(3)
C22 0.041(3) 0.026(3) 0.026(3) -0.008(2) 0.003(2) 0.004(3)
C23 0.052(4) 0.017(3) 0.029(3) -0.011(2) -0.002(3) -0.008(3)
C24 0.036(3) 0.020(3) 0.025(3) 0.002(2) 0.003(2) -0.006(3)

loop_
_atom_type_symbol
_atom_type_description
_atom_type_scat_dispersion_real
_atom_type_scat_dispersion_imag
_atom_type_scat_source
C C 0.0033 0.0016 'International Tables Vol C Tables 4.2.6.8 and 6.1.1.4'
H H 0.0000 0.0000 'International Tables Vol C Tables 4.2.6.8 and 6.1.1.4'
O O 0.0106 0.0060 'International Tables Vol C Tables 4.2.6.8 and 6.1.1.4'
Cl Cl 0.1484 0.1585 'International Tables Vol C Tables 4.2.6.8 and 6.1.1.4'
P P 0.1023 0.0942 'International Tables Vol C Tables 4.2.6.8 and 6.1.1.4'
Rh Rh -1.1178 0.9187 'International Tables Vol C Tables 4.2.6.8 and 6.1.1.4'

loop_
_geom_angle_atom_site_label_1
_geom_angle_atom_site_label_2
_geom_angle_atom_site_label_3
_geom_angle
_geom_angle_site_symmetry_1
_geom_angle_site_symmetry_3
_geom_angle_publ_flag
C26 Rh1 C27 151.3(6) . . ?
C26 Rh1 P1 90.8(4) . . ?
C27 Rh1 P1 87.5(4) . . ?
C26 Rh1 P2 89.3(4) . 3_655 ?
C27 Rh1 P2 91.2(4) . 3_655 ?
P1 Rh1 P2 177.46(5) . 3_655 ?
C26 Rh1 Cl1 3.1(5) . . ?
C27 Rh1 Cl1 148.5(4) . . ?
P1 Rh1 Cl1 89.43(7) . . ?
P2 Rh1 Cl1 90.55(7) 3_655 . ?
C26 Rh1 Cl2 151.7(4) . . ?
C27 Rh1 Cl2 2.1(4) . . ?
P1 Rh1 Cl2 85.45(7) . . ?
P2 Rh1 Cl2 93.27(7) 3_655 . ?
Cl1 Rh1 Cl2 148.74(11) . . ?
C26 Rh1 Rh1 143.2(4) . 3_655 ?
C27 Rh1 Rh1 65.5(4) . 3_655 ?
P1 Rh1 Rh1 91.50(4) . 3_655 ?
P2 Rh1 Rh1 89.94(4) 3_655 3_655 ?
Cl1 Rh1 Rh1 145.98(7) . 3_655 ?
Cl2 Rh1 Rh1 65.10(8) . 3_655 ?
O3 P1 C1 100.6(2) . . ?
O3 P1 C7 100.8(2) . . ?
C1 P1 C7 103.8(2) . . ?
O3 P1 Rh1 113.17(13) . . ?
C1 P1 Rh1 115.17(15) . . ?
C7 P1 Rh1 120.49(17) . . ?
O3 P2 C19 103.3(2) . . ?
O3 P2 C13 96.3(2) . . ?
C19 P2 C13 104.1(2) . . ?
O3 P2 Rh1 113.73(12) . 3_655 ?
C19 P2 Rh1 116.49(17) . 3_655 ?
C13 P2 Rh1 119.94(16) . 3_655 ?
C26 Cl1 O1 160(2) . . ?
C26 Cl1 Rh1 10.5(16) . . ?
O1 Cl1 Rh1 169.6(11) . . ?
O2 Cl2 C27 142.6(18) . . ?
O2 Cl2 Rh1 146.2(12) . . ?
C27 Cl2 Rh1 6.0(13) . . ?
Cl4 Cl3 C25 21.1(8) 3_755 . ?
C25 Cl4 Cl3 105(3) 3_755 3_755 ?
C25 Cl4 C25 101(2) 3_755 . ?
Cl3 Cl4 C25 135.4(9) 3_755 . ?
C25 Cl4 Cl4 78(2) 3_755 3_755 ?
Cl3 Cl4 Cl4 144.1(7) 3_755 3_755 ?
C25 Cl4 Cl4 23.1(7) . 3_755 ?
Cl1 O1 C26 9.8(9) . . ?
Cl2 O2 C27 19.2(10) . . ?
P1 O3 P2 125.9(2) . . ?
C2 C1 C6 120.1(4) . . ?
C2 C1 P1 117.8(4) . . ?
C6 C1 P1 122.1(4) . . ?
C1 C2 C3 120.8(5) . . ?
C2 C3 C4 119.7(5) . . ?
C5 C4 C3 119.4(5) . . ?
C4 C5 C6 120.9(5) . . ?
C1 C6 C5 119.0(5) . . ?
C8 C7 C12 119.9(5) . . ?
C8 C7 P1 121.4(4) . . ?
C12 C7 P1 118.5(4) . . ?
C9 C8 C7 120.0(5) . . ?
C8 C9 C10 120.8(6) . . ?
C9 C10 C11 119.0(5) . . ?
C12 C11 C10 120.9(5) . . ?
C11 C12 C7 119.4(5) . . ?
C14 C13 C18 118.8(5) . . ?
C14 C13 P2 119.2(4) . . ?
C18 C13 P2 122.0(4) . . ?
C13 C14 C15 121.3(5) . . ?
C16 C15 C14 118.7(5) . . ?
C17 C16 C15 120.4(5) . . ?
C16 C17 C18 120.8(5) . . ?
C17 C18 C13 119.8(5) . . ?
C20 C19 C24 118.8(5) . . ?
C20 C19 P2 121.3(4) . . ?
C24 C19 P2 119.8(4) . . ?
C21 C20 C19 121.2(5) . . ?
C20 C21 C22 119.8(5) . . ?
C23 C22 C21 119.7(5) . . ?
C22 C23 C24 120.9(5) . . ?
C23 C24 C19 119.5(5) . . ?
Cl4 C25 Cl4 79(2) 3_755 . ?
Cl4 C25 Cl3 54(2) 3_755 . ?
Cl4 C25 Cl3 121.8(14) . . ?
Cl4 C25 C25 59(2) 3_755 3_755 ?
Cl4 C25 C25 20.1(7) . 3_755 ?
Cl3 C25 C25 104.8(17) . 3_755 ?
Cl1 C26 O1 10.7(11) . . ?
Cl1 C26 Rh1 166(2) . . ?
O1 C26 Rh1 176.3(14) . . ?
Cl2 C27 O2 18.2(9) . . ?
Cl2 C27 Rh1 171.9(17) . . ?
O2 C27 Rh1 165.7(12) . . ?

loop_
_geom_bond_atom_site_label_1
_geom_bond_atom_site_label_2
_geom_bond_distance
_geom_bond_site_symmetry_2
_geom_bond_publ_flag
Rh1 C26 1.828(15) . ?
Rh1 C27 1.837(17) . ?
Rh1 P1 2.2917(13) . ?
Rh1 P2 2.2986(13) 3_655 ?
Rh1 Cl1 2.361(5) . ?
Rh1 Cl2 2.464(5) . ?
Rh1 Rh1 2.8683(9) 3_655 ?
P1 O3 1.636(3) . ?
P1 C1 1.815(5) . ?
P1 C7 1.815(5) . ?
P2 O3 1.651(3) . ?
P2 C19 1.804(5) . ?
P2 C13 1.811(5) . ?
P2 Rh1 2.2986(13) 3_655 ?
Cl1 C26 0.545(12) . ?
Cl1 O1 0.592(8) . ?
Cl2 O2 0.601(9) . ?
Cl2 C27 0.631(14) . ?
Cl3 Cl4 1.459(8) 3_755 ?
Cl3 C25 1.74(2) . ?
Cl4 C25 0.648(19) 3_755 ?
Cl4 Cl3 1.459(8) 3_755 ?
Cl4 C25 1.62(2) . ?
Cl4 Cl4 1.624(12) 3_755 ?
O1 C26 1.118(15) . ?
O2 C27 1.167(17) . ?
C1 C2 1.383(7) . ?
C1 C6 1.396(7) . ?
C2 C3 1.388(7) . ?
C3 C4 1.398(8) . ?
C4 C5 1.388(8) . ?
C5 C6 1.399(7) . ?
C7 C8 1.386(7) . ?
C7 C12 1.400(7) . ?
C8 C9 1.377(7) . ?
C9 C10 1.386(9) . ?
C10 C11 1.393(8) . ?
C11 C12 1.377(8) . ?
C13 C14 1.382(7) . ?
C13 C18 1.402(7) . ?
C14 C15 1.392(7) . ?
C15 C16 1.388(9) . ?
C16 C17 1.373(8) . ?
C17 C18 1.379(8) . ?
C19 C20 1.382(7) . ?
C19 C24 1.397(7) . ?
C20 C21 1.379(8) . ?
C21 C22 1.380(8) . ?
C22 C23 1.374(8) . ?
C23 C24 1.385(8) . ?
C25 Cl4 0.648(19) 3_755 ?
C25 C25 1.85(5) 3_755 ?
